data_4517307
loop_
_publ_author_name
'Bhattacharjee, Jayeeta'
'Harinath, Adimulam'
'Bano, Kulsum'
'Panda, Tarun K.'

_publ_section_title
;
 Highly Chemoselective Hydroboration of Alkynes and Nitriles Catalyzed by
 Group 4 Metal Amidophosphine--Borane Complexes
;
_journal_issue 3
_journal_name_full 'ACS Omega'
_journal_page_first 1595
_journal_page_last 1606
_journal_paper_doi 10.1021/acsomega.9b03598
_journal_volume 5
_journal_year 2020
_chemical_formula_moiety 'C34 H42 B2 N4 P2 Ti, C7 H8'
_chemical_formula_sum 'C41 H50 B2 N4 P2 Ti'
_chemical_formula_weight 730.31
_space_group_crystal_system monoclinic
_space_group_IT_number 14
_space_group_name_Hall '-P 2ybc'
_space_group_name_H-M_alt 'P 1 21/c 1'
_atom_sites_solution_hydrogens geom
_audit_creation_method SHELXL-2016/6
_cell_angle_alpha 90
_cell_angle_beta 122.080(2)
_cell_angle_gamma 90
_cell_formula_units_Z 4
_cell_length_a 11.0617(2)
_cell_length_b 24.4886(5)
_cell_length_c 17.3459(4)
_cell_measurement_reflns_used 10141
_cell_measurement_temperature 150(2)
_cell_measurement_theta_max 70.6313
_cell_measurement_theta_min 3.0043
_cell_volume 3981.29(17)
_computing_cell_refinement
'CrysAlisPro, Agilent Technologies,Version 1.171.35.19 (release 27-10-2011CrysAlis171 .NET)(compiled Oct 27'
_computing_data_collection
'CrysAlisPro, Agilent Technologies,Version 1.171.35.19 (release 27-10-2011CrysAlis171 .NET)(compiled Oct 27'
_computing_data_reduction
'CrysAlisPro, Agilent Technologies,Version 1.171.35.19 (release 27-10-2011CrysAlis171 .NET)(compiled Oct 27'
_computing_molecular_graphics 'ORTEP III & Olex 2.1'
_computing_publication_material WinGX
_computing_structure_refinement 'SHELXL-2016/6 (Sheldrick, 2016)'
_computing_structure_solution 'SHELXL-2016/6 (Sheldrick, 2016)'
_diffrn_ambient_temperature 150(2)
_diffrn_measured_fraction_theta_full 0.999
_diffrn_measured_fraction_theta_max 0.981
_diffrn_measurement_device_type 'SuperNova, Dual, Cu at zero, Eos'
_diffrn_radiation_type CuK\a
_diffrn_radiation_wavelength 1.54184
_diffrn_reflns_av_R_equivalents 0.0386
_diffrn_reflns_av_unetI/netI 0.0375
_diffrn_reflns_Laue_measured_fraction_full 0.999
_diffrn_reflns_Laue_measured_fraction_max 0.981
_diffrn_reflns_limit_h_max 13
_diffrn_reflns_limit_h_min -13
_diffrn_reflns_limit_k_max 29
_diffrn_reflns_limit_k_min -29
_diffrn_reflns_limit_l_max 15
_diffrn_reflns_limit_l_min -21
_diffrn_reflns_number 20136
_diffrn_reflns_point_group_measured_fraction_full 0.999
_diffrn_reflns_point_group_measured_fraction_max 0.981
_diffrn_reflns_theta_full 67.684
_diffrn_reflns_theta_max 70.766
_diffrn_reflns_theta_min 3.507
_diffrn_source 'SuperNova (Cu) X-ray Source'
_exptl_absorpt_coefficient_mu 2.829
_exptl_crystal_colour yellow
_exptl_crystal_density_diffrn 1.218
_exptl_crystal_description block
_exptl_crystal_F_000 1544
_exptl_crystal_size_max 0.22
_exptl_crystal_size_mid 0.19
_exptl_crystal_size_min 0.15
_refine_diff_density_max 0.485
_refine_diff_density_min -0.489
_refine_diff_density_rms 0.055
_refine_ls_extinction_method none
_refine_ls_goodness_of_fit_ref 1.066
_refine_ls_hydrogen_treatment constr
_refine_ls_matrix_type full
_refine_ls_number_parameters 458
_refine_ls_number_reflns 7507
_refine_ls_number_restraints 0
_refine_ls_restrained_S_all 1.066
_refine_ls_R_factor_all 0.0535
_refine_ls_R_factor_gt 0.0482
_refine_ls_shift/su_max 0.000
_refine_ls_shift/su_mean 0.000
_refine_ls_structure_factor_coef Fsqd
_refine_ls_weighting_details 'w=1/[\s^2^(Fo^2^)+(0.0714P)^2^+1.8304P] where P=(Fo^2^+2Fc^2^)/3'
_refine_ls_weighting_scheme calc
_refine_ls_wR_factor_gt 0.1342
_refine_ls_wR_factor_ref 0.1401
_reflns_Friedel_coverage 0.000
_reflns_number_gt 6620
_reflns_number_total 7507
_reflns_threshold_expression 'I > 2\s(I)'
_cod_data_source_file ao9b03598_si_003.cif
_cod_data_source_block 3920
_cod_depositor_comments
;Adding full bibliography for 4517307--4517309.cif.

 Adding full bibliography for 4517307--4517309.cif.
;
_cod_original_cell_volume 3981.29(16)
_cod_original_sg_symbol_H-M 'P 21/c'
_cod_database_code 4517307
_shelx_shelxl_version_number 2016/6
_shelx_space_group_comment
;
The symmetry employed for this shelxl refinement is uniquely defined
by the following loop, which should always be used as a source of
symmetry information in preference to the above space-group names.
They are only intended as comments.
;

loop_
_space_group_symop_operation_xyz
'x, y, z'
'-x, y+1/2, -z+1/2'
'-x, -y, -z'
'x, -y-1/2, z-1/2'

loop_
_atom_site_label
_atom_site_type_symbol
_atom_site_fract_x
_atom_site_fract_y
_atom_site_fract_z
_atom_site_U_iso_or_equiv
_atom_site_adp_type
_atom_site_occupancy
_atom_site_site_symmetry_order
_atom_site_calc_flag
_atom_site_refinement_flags_posn
_atom_site_refinement_flags_adp
Ti1 Ti -0.09126(4) -0.09494(2) 0.25981(3) 0.03111(13) Uani 1 1 d . .
P1 P 0.02008(5) 0.02862(2) 0.25583(4) 0.02851(15) Uani 1 1 d . .
P2 P 0.02108(6) -0.20892(2) 0.25292(4) 0.03009(15) Uani 1 1 d . .
B1 B -0.1511(3) 0.04892(12) 0.2501(2) 0.0447(7) Uani 1 1 d . .
H1A H -0.232000 0.035764 0.194254 0.067 Uiso 1 1 calc R U
H1B H -0.155946 0.087982 0.252332 0.067 Uiso 1 1 calc R U
H1C H -0.151408 0.033243 0.300664 0.067 Uiso 1 1 calc R U
B2 B -0.1648(3) -0.21037(12) 0.2353(2) 0.0405(6) Uani 1 1 d . .
H2A H -0.176644 -0.179069 0.264010 0.061 Uiso 1 1 calc R U
H2B H -0.175485 -0.243056 0.261713 0.061 Uiso 1 1 calc R U
H2C H -0.235714 -0.209717 0.171359 0.061 Uiso 1 1 calc R U
N1 N 0.05077(17) -0.03870(7) 0.26102(11) 0.0267(4) Uani 1 1 d . .
N2 N 0.05170(18) -0.14297(7) 0.25243(12) 0.0286(4) Uani 1 1 d . .
N3 N -0.2698(2) -0.08024(9) 0.15538(14) 0.0412(5) Uani 1 1 d . .
N4 N -0.0667(2) -0.08104(8) 0.37335(14) 0.0380(5) Uani 1 1 d . .
C1 C 0.1650(2) -0.06057(8) 0.25642(13) 0.0238(4) Uani 1 1 d . .
C2 C 0.1660(2) -0.11821(8) 0.25171(13) 0.0249(4) Uani 1 1 d . .
C3 C 0.2723(2) -0.14490(8) 0.24648(14) 0.0288(4) Uani 1 1 d . .
H3 H 0.272116 -0.182811 0.243334 0.035 Uiso 1 1 calc R U
C4 C 0.3787(2) -0.11525(9) 0.24593(14) 0.0305(5) Uani 1 1 d . .
H4 H 0.448959 -0.133209 0.241593 0.037 Uiso 1 1 calc R U
C5 C 0.3800(2) -0.05897(9) 0.25184(14) 0.0287(4) Uani 1 1 d . .
H5 H 0.452151 -0.039177 0.252295 0.034 Uiso 1 1 calc R U
C6 C 0.2744(2) -0.03168(8) 0.25711(13) 0.0263(4) Uani 1 1 d . .
H6 H 0.276625 0.006219 0.261137 0.032 Uiso 1 1 calc R U
C7 C 0.0148(2) 0.05483(9) 0.15550(14) 0.0341(5) Uani 1 1 d . .
C8 C -0.0975(3) 0.03614(11) 0.07196(17) 0.0495(7) Uani 1 1 d . .
H8 H -0.164376 0.012150 0.069816 0.059 Uiso 1 1 calc R U
C9 C -0.1096(4) 0.05340(13) -0.00840(17) 0.0639(9) Uani 1 1 d . .
H9 H -0.184138 0.040545 -0.064012 0.077 Uiso 1 1 calc R U
C10 C -0.0120(4) 0.08936(12) -0.0061(2) 0.0613(9) Uani 1 1 d . .
H10 H -0.021293 0.101070 -0.060035 0.074 Uiso 1 1 calc R U
C11 C 0.0991(3) 0.10783(12) 0.07594(19) 0.0528(7) Uani 1 1 d . .
H11 H 0.165700 0.131736 0.077551 0.063 Uiso 1 1 calc R U
C12 C 0.1125(3) 0.09105(9) 0.15652(17) 0.0401(6) Uani 1 1 d . .
H12 H 0.187519 0.104150 0.211756 0.048 Uiso 1 1 calc R U
C13 C 0.1709(2) 0.06227(9) 0.35323(14) 0.0282(4) Uani 1 1 d . .
C14 C 0.1690(2) 0.11909(9) 0.36058(15) 0.0352(5) Uani 1 1 d . .
H14 H 0.094035 0.139097 0.314344 0.042 Uiso 1 1 calc R U
C15 C 0.2781(3) 0.14593(10) 0.43625(16) 0.0405(5) Uani 1 1 d . .
H15 H 0.276903 0.183801 0.439875 0.049 Uiso 1 1 calc R U
C16 C 0.3882(3) 0.11651(11) 0.50602(16) 0.0408(6) Uani 1 1 d . .
H16 H 0.461138 0.134513 0.556725 0.049 Uiso 1 1 calc R U
C17 C 0.3901(2) 0.05999(10) 0.50052(15) 0.0368(5) Uani 1 1 d . .
H17 H 0.463587 0.040057 0.547912 0.044 Uiso 1 1 calc R U
C18 C 0.2822(2) 0.03324(9) 0.42419(14) 0.0301(5) Uani 1 1 d . .
H18 H 0.284582 -0.004594 0.420561 0.036 Uiso 1 1 calc R U
C19 C 0.0304(2) -0.24407(9) 0.16439(15) 0.0309(5) Uani 1 1 d . .
C20 C -0.0644(3) -0.22831(10) 0.07470(16) 0.0399(5) Uani 1 1 d . .
H20 H -0.131740 -0.201341 0.061801 0.048 Uiso 1 1 calc R U
C21 C -0.0588(3) -0.25253(11) 0.00469(17) 0.0457(6) Uani 1 1 d . .
H21 H -0.121921 -0.241546 -0.055039 0.055 Uiso 1 1 calc R U
C22 C 0.0396(3) -0.29286(10) 0.02295(17) 0.0429(6) Uani 1 1 d . .
H22 H 0.043171 -0.309072 -0.024289 0.052 Uiso 1 1 calc R U
C23 C 0.1325(3) -0.30902(10) 0.11112(17) 0.0446(6) Uani 1 1 d . .
H23 H 0.198362 -0.336499 0.123285 0.053 Uiso 1 1 calc R U
C24 C 0.1292(3) -0.28486(9) 0.18228(16) 0.0378(5) Uani 1 1 d . .
H24 H 0.193095 -0.295937 0.241846 0.045 Uiso 1 1 calc R U
C25 C 0.1570(2) -0.23809(9) 0.36088(15) 0.0345(5) Uani 1 1 d . .
C26 C 0.2726(3) -0.20721(10) 0.42445(16) 0.0417(6) Uani 1 1 d . .
H26 H 0.284045 -0.171705 0.410367 0.050 Uiso 1 1 calc R U
C27 C 0.3711(3) -0.22904(13) 0.50892(18) 0.0566(8) Uani 1 1 d . .
H27 H 0.448843 -0.208283 0.551094 0.068 Uiso 1 1 calc R U
C28 C 0.3538(3) -0.28148(13) 0.53038(19) 0.0600(8) Uani 1 1 d . .
H28 H 0.419485 -0.295893 0.587282 0.072 Uiso 1 1 calc R U
C29 C 0.2395(3) -0.31267(11) 0.46775(19) 0.0560(7) Uani 1 1 d . .
H29 H 0.228851 -0.348199 0.482193 0.067 Uiso 1 1 calc R U
C30 C 0.1408(3) -0.29114(10) 0.38362(18) 0.0458(6) Uani 1 1 d . .
H30 H 0.063162 -0.312092 0.341855 0.055 Uiso 1 1 calc R U
C31 C -0.1846(3) -0.08042(13) 0.3882(2) 0.0596(8) Uani 1 1 d . .
H31A H -0.159263 -0.101417 0.441464 0.089 Uiso 1 1 calc R U
H31B H -0.267808 -0.095982 0.336369 0.089 Uiso 1 1 calc R U
H31C H -0.204381 -0.043463 0.396529 0.089 Uiso 1 1 calc R U
C32 C 0.0683(3) -0.06641(12) 0.45460(17) 0.0504(7) Uani 1 1 d . .
H32A H 0.071810 -0.027624 0.463578 0.076 Uiso 1 1 calc R U
H32B H 0.145357 -0.077288 0.447589 0.076 Uiso 1 1 calc R U
H32C H 0.077104 -0.084654 0.506324 0.076 Uiso 1 1 calc R U
C33 C -0.4028(3) -0.06161(16) 0.1463(2) 0.0698(9) Uani 1 1 d . .
H33A H -0.441797 -0.031932 0.103753 0.105 Uiso 1 1 calc R U
H33B H -0.383559 -0.049543 0.204470 0.105 Uiso 1 1 calc R U
H33C H -0.470021 -0.091171 0.124872 0.105 Uiso 1 1 calc R U
C34 C -0.2914(3) -0.09456(12) 0.06777(19) 0.0563(8) Uani 1 1 d . .
H34A H -0.351562 -0.126189 0.044118 0.084 Uiso 1 1 calc R U
H34B H -0.200912 -0.102363 0.074884 0.084 Uiso 1 1 calc R U
H34C H -0.335855 -0.064593 0.026328 0.084 Uiso 1 1 calc R U
C35 C -0.4951(3) -0.36056(15) 0.2478(3) 0.0846(13) Uani 1 1 d . .
C36 C -0.4336(3) -0.31331(13) 0.2483(2) 0.0564(7) Uani 1 1 d . .
H36 H -0.399163 -0.309146 0.210031 0.068 Uiso 1 1 calc R U
C37 C -0.4201(4) -0.27049(17) 0.3047(3) 0.0813(11) Uani 1 1 d . .
H37 H -0.380754 -0.237489 0.302203 0.098 Uiso 1 1 calc R U
C38 C -0.4644(4) -0.2769(3) 0.3632(3) 0.120(2) Uani 1 1 d . .
H38 H -0.454000 -0.248642 0.402154 0.145 Uiso 1 1 calc R U
C39 C -0.5243(6) -0.3250(5) 0.3645(4) 0.176(5) Uani 1 1 d . .
H39 H -0.555277 -0.329566 0.404532 0.211 Uiso 1 1 calc R U
C40 C -0.5398(4) -0.3670(3) 0.3078(5) 0.127(3) Uani 1 1 d . .
H40 H -0.580456 -0.399807 0.309785 0.152 Uiso 1 1 calc R U
C41 C -0.5171(5) -0.40484(18) 0.1833(5) 0.168(4) Uani 1 1 d . .
H41A H -0.603237 -0.398091 0.125717 0.252 Uiso 1 1 calc R U
H41B H -0.524586 -0.439207 0.207059 0.252 Uiso 1 1 calc R U
H41C H -0.437667 -0.405898 0.175254 0.252 Uiso 1 1 calc R U

loop_
_atom_site_aniso_label
_atom_site_aniso_U_11
_atom_site_aniso_U_22
_atom_site_aniso_U_33
_atom_site_aniso_U_23
_atom_site_aniso_U_13
_atom_site_aniso_U_12
Ti1 0.0286(2) 0.0362(2) 0.0339(2) -0.00566(16) 0.02026(19) -0.00290(15)
P1 0.0270(3) 0.0261(3) 0.0273(3) -0.0029(2) 0.0110(2) 0.0038(2)
P2 0.0344(3) 0.0258(3) 0.0329(3) -0.0038(2) 0.0198(2) -0.0074(2)
B1 0.0341(14) 0.0398(15) 0.0599(18) -0.0065(13) 0.0247(13) 0.0043(12)
B2 0.0423(14) 0.0381(14) 0.0519(16) -0.0111(12) 0.0323(13) -0.0127(12)
N1 0.0260(8) 0.0266(9) 0.0289(9) -0.0039(7) 0.0155(7) 0.0003(7)
N2 0.0290(9) 0.0259(9) 0.0354(9) -0.0032(7) 0.0202(8) -0.0036(7)
N3 0.0303(10) 0.0480(12) 0.0458(12) -0.0076(9) 0.0204(9) -0.0063(9)
N4 0.0446(11) 0.0376(10) 0.0416(11) -0.0072(9) 0.0296(10) -0.0062(9)
C1 0.0254(9) 0.0247(10) 0.0226(9) 0.0004(8) 0.0135(8) 0.0020(8)
C2 0.0275(10) 0.0243(10) 0.0247(10) -0.0015(8) 0.0151(8) -0.0034(8)
C3 0.0305(10) 0.0237(10) 0.0334(11) -0.0028(8) 0.0178(9) 0.0000(8)
C4 0.0283(10) 0.0339(11) 0.0322(11) -0.0015(9) 0.0180(9) 0.0034(9)
C5 0.0267(10) 0.0308(11) 0.0300(10) 0.0008(8) 0.0161(8) -0.0037(8)
C6 0.0289(10) 0.0230(10) 0.0256(10) 0.0002(8) 0.0135(8) -0.0019(8)
C7 0.0380(12) 0.0293(11) 0.0262(10) 0.0011(8) 0.0111(9) 0.0121(9)
C8 0.0556(16) 0.0405(14) 0.0324(12) -0.0035(10) 0.0098(12) 0.0076(12)
C9 0.079(2) 0.0626(19) 0.0245(12) -0.0048(12) 0.0102(13) 0.0221(17)
C10 0.091(2) 0.0577(19) 0.0349(15) 0.0140(12) 0.0331(16) 0.0298(17)
C11 0.0683(18) 0.0509(15) 0.0443(15) 0.0162(13) 0.0334(14) 0.0178(14)
C12 0.0482(14) 0.0388(13) 0.0307(12) 0.0071(9) 0.0193(11) 0.0112(10)
C13 0.0302(10) 0.0291(11) 0.0267(10) -0.0019(8) 0.0161(9) 0.0006(8)
C14 0.0402(12) 0.0298(11) 0.0320(11) -0.0020(9) 0.0167(10) 0.0038(9)
C15 0.0482(14) 0.0315(12) 0.0408(13) -0.0082(10) 0.0228(11) -0.0036(10)
C16 0.0381(12) 0.0480(14) 0.0314(12) -0.0122(10) 0.0152(10) -0.0114(11)
C17 0.0330(11) 0.0455(13) 0.0277(11) 0.0000(10) 0.0132(9) 0.0020(10)
C18 0.0321(11) 0.0307(11) 0.0280(10) -0.0005(8) 0.0163(9) 0.0019(9)
C19 0.0341(11) 0.0269(10) 0.0332(11) -0.0033(8) 0.0188(9) -0.0069(9)
C20 0.0443(13) 0.0379(12) 0.0364(12) 0.0051(10) 0.0208(11) 0.0082(11)
C21 0.0578(15) 0.0461(14) 0.0336(12) 0.0061(11) 0.0245(12) 0.0083(12)
C22 0.0565(15) 0.0422(13) 0.0371(13) -0.0027(10) 0.0295(12) 0.0037(11)
C23 0.0491(14) 0.0400(13) 0.0442(14) -0.0025(11) 0.0246(12) 0.0104(11)
C24 0.0409(12) 0.0337(12) 0.0328(12) 0.0005(9) 0.0155(10) 0.0035(10)
C25 0.0422(12) 0.0330(11) 0.0324(11) -0.0020(9) 0.0226(10) -0.0069(10)
C26 0.0485(14) 0.0392(13) 0.0331(12) -0.0015(10) 0.0188(11) -0.0131(11)
C27 0.0580(17) 0.0605(17) 0.0352(13) -0.0004(12) 0.0139(12) -0.0188(14)
C28 0.0684(19) 0.0623(18) 0.0380(14) 0.0148(13) 0.0206(14) -0.0028(15)
C29 0.0746(19) 0.0401(14) 0.0499(15) 0.0108(12) 0.0308(15) -0.0064(13)
C30 0.0593(16) 0.0343(13) 0.0428(14) -0.0013(10) 0.0264(12) -0.0123(11)
C31 0.0654(19) 0.071(2) 0.069(2) -0.0069(16) 0.0535(17) -0.0044(16)
C32 0.0619(17) 0.0526(16) 0.0355(13) -0.0039(12) 0.0252(12) -0.0133(13)
C33 0.0345(14) 0.094(3) 0.083(2) -0.0016(19) 0.0325(15) -0.0002(15)
C34 0.0564(17) 0.0626(19) 0.0406(15) -0.0087(12) 0.0194(14) -0.0050(13)
C35 0.0328(15) 0.058(2) 0.122(3) 0.023(2) 0.0134(18) 0.0046(14)
C36 0.0456(15) 0.0650(19) 0.0531(16) 0.0126(14) 0.0225(13) 0.0017(14)
C37 0.0543(19) 0.088(3) 0.085(3) -0.012(2) 0.0252(19) -0.0067(18)
C38 0.044(2) 0.242(7) 0.059(2) -0.031(3) 0.0161(18) 0.024(3)
C39 0.049(3) 0.398(14) 0.085(4) 0.123(6) 0.039(3) 0.066(5)
C40 0.039(2) 0.156(5) 0.166(6) 0.117(5) 0.042(3) 0.020(3)
C41 0.052(2) 0.074(3) 0.284(8) -0.071(4) 0.026(4) 0.012(2)

loop_
_atom_type_symbol
_atom_type_description
_atom_type_scat_dispersion_real
_atom_type_scat_dispersion_imag
_atom_type_scat_source
Ti Ti 0.2191 1.8069 'International Tables Vol C Tables 4.2.6.8 and 6.1.1.4'
P P 0.2955 0.4335 'International Tables Vol C Tables 4.2.6.8 and 6.1.1.4'
B B 0.0090 0.0039 'International Tables Vol C Tables 4.2.6.8 and 6.1.1.4'
N N 0.0311 0.0180 'International Tables Vol C Tables 4.2.6.8 and 6.1.1.4'
C C 0.0181 0.0091 'International Tables Vol C Tables 4.2.6.8 and 6.1.1.4'
H H 0.0000 0.0000 'International Tables Vol C Tables 4.2.6.8 and 6.1.1.4'

loop_
_geom_angle_atom_site_label_1
_geom_angle_atom_site_label_2
_geom_angle_atom_site_label_3
_geom_angle
N4 Ti1 N3 118.15(9)
N4 Ti1 N2 119.32(8)
N3 Ti1 N2 120.48(8)
N4 Ti1 N1 100.50(8)
N3 Ti1 N1 106.58(8)
N2 Ti1 N1 76.98(7)
N1 P1 C13 109.60(9)
N1 P1 C7 107.45(9)
C13 P1 C7 105.94(10)
N1 P1 B1 115.23(11)
C13 P1 B1 108.96(11)
C7 P1 B1 109.26(12)
N2 P2 C19 110.88(10)
N2 P2 C25 109.32(10)
C19 P2 C25 107.42(10)
N2 P2 B2 102.91(11)
C19 P2 B2 113.36(11)
C25 P2 B2 112.90(12)
P1 B1 H1A 109.5
P1 B1 H1B 109.5
H1A B1 H1B 109.5
P1 B1 H1C 109.5
H1A B1 H1C 109.5
H1B B1 H1C 109.5
P2 B2 H2A 109.5
P2 B2 H2B 109.5
H2A B2 H2B 109.5
P2 B2 H2C 109.5
H2A B2 H2C 109.5
H2B B2 H2C 109.5
C1 N1 P1 122.11(14)
C1 N1 Ti1 116.20(13)
P1 N1 Ti1 121.34(9)
C2 N2 P2 127.49(14)
C2 N2 Ti1 118.99(13)
P2 N2 Ti1 113.45(9)
C34 N3 C33 111.5(2)
C34 N3 Ti1 117.94(18)
C33 N3 Ti1 130.2(2)
C32 N4 C31 112.4(2)
C32 N4 Ti1 124.44(17)
C31 N4 Ti1 123.01(18)
C6 C1 N1 127.16(18)
C6 C1 C2 118.25(17)
N1 C1 C2 114.59(17)
C3 C2 N2 126.37(18)
C3 C2 C1 120.38(18)
N2 C2 C1 113.24(17)
C4 C3 C2 120.32(19)
C4 C3 H3 119.8
C2 C3 H3 119.8
C5 C4 C3 119.81(19)
C5 C4 H4 120.1
C3 C4 H4 120.1
C4 C5 C6 120.55(19)
C4 C5 H5 119.7
C6 C5 H5 119.7
C5 C6 C1 120.68(18)
C5 C6 H6 119.7
C1 C6 H6 119.7
C12 C7 C8 118.7(2)
C12 C7 P1 125.49(17)
C8 C7 P1 115.8(2)
C7 C8 C9 120.0(3)
C7 C8 H8 120.0
C9 C8 H8 120.0
C10 C9 C8 120.5(3)
C10 C9 H9 119.7
C8 C9 H9 119.7
C11 C10 C9 119.8(3)
C11 C10 H10 120.1
C9 C10 H10 120.1
C10 C11 C12 120.4(3)
C10 C11 H11 119.8
C12 C11 H11 119.8
C11 C12 C7 120.6(3)
C11 C12 H12 119.7
C7 C12 H12 119.7
C18 C13 C14 118.53(19)
C18 C13 P1 122.31(16)
C14 C13 P1 118.94(15)
C15 C14 C13 120.7(2)
C15 C14 H14 119.7
C13 C14 H14 119.7
C16 C15 C14 120.1(2)
C16 C15 H15 120.0
C14 C15 H15 120.0
C15 C16 C17 119.9(2)
C15 C16 H16 120.0
C17 C16 H16 120.0
C18 C17 C16 119.9(2)
C18 C17 H17 120.0
C16 C17 H17 120.0
C13 C18 C17 120.8(2)
C13 C18 H18 119.6
C17 C18 H18 119.6
C24 C19 C20 119.0(2)
C24 C19 P2 123.03(17)
C20 C19 P2 117.92(17)
C21 C20 C19 120.3(2)
C21 C20 H20 119.8
C19 C20 H20 119.8
C22 C21 C20 120.3(2)
C22 C21 H21 119.8
C20 C21 H21 119.8
C23 C22 C21 119.7(2)
C23 C22 H22 120.1
C21 C22 H22 120.1
C22 C23 C24 120.7(2)
C22 C23 H23 119.6
C24 C23 H23 119.6
C23 C24 C19 119.8(2)
C23 C24 H24 120.1
C19 C24 H24 120.1
C26 C25 C30 119.0(2)
C26 C25 P2 120.99(18)
C30 C25 P2 119.86(18)
C27 C26 C25 120.3(2)
C27 C26 H26 119.8
C25 C26 H26 119.8
C28 C27 C26 120.0(3)
C28 C27 H27 120.0
C26 C27 H27 120.0
C27 C28 C29 120.2(3)
C27 C28 H28 119.9
C29 C28 H28 119.9
C28 C29 C30 120.0(2)
C28 C29 H29 120.0
C30 C29 H29 120.0
C29 C30 C25 120.4(2)
C29 C30 H30 119.8
C25 C30 H30 119.8
N4 C31 H31A 109.5
N4 C31 H31B 109.5
H31A C31 H31B 109.5
N4 C31 H31C 109.5
H31A C31 H31C 109.5
H31B C31 H31C 109.5
N4 C32 H32A 109.5
N4 C32 H32B 109.5
H32A C32 H32B 109.5
N4 C32 H32C 109.5
H32A C32 H32C 109.5
H32B C32 H32C 109.5
N3 C33 H33A 109.5
N3 C33 H33B 109.5
H33A C33 H33B 109.5
N3 C33 H33C 109.5
H33A C33 H33C 109.5
H33B C33 H33C 109.5
N3 C34 H34A 109.5
N3 C34 H34B 109.5
H34A C34 H34B 109.5
N3 C34 H34C 109.5
H34A C34 H34C 109.5
H34B C34 H34C 109.5
C36 C35 C40 118.6(5)
C36 C35 C41 121.0(5)
C40 C35 C41 120.4(5)
C35 C36 C37 121.4(4)
C35 C36 H36 119.3
C37 C36 H36 119.3
C38 C37 C36 119.8(4)
C38 C37 H37 120.1
C36 C37 H37 120.1
C37 C38 C39 119.2(6)
C37 C38 H38 120.4
C39 C38 H38 120.4
C38 C39 C40 121.1(5)
C38 C39 H39 119.5
C40 C39 H39 119.5
C39 C40 C35 119.9(5)
C39 C40 H40 120.1
C35 C40 H40 120.1
C35 C41 H41A 109.5
C35 C41 H41B 109.5
H41A C41 H41B 109.5
C35 C41 H41C 109.5
H41A C41 H41C 109.5
H41B C41 H41C 109.5

loop_
_geom_bond_atom_site_label_1
_geom_bond_atom_site_label_2
_geom_bond_distance
Ti1 N4 1.871(2)
Ti1 N3 1.874(2)
Ti1 N2 2.0286(18)
Ti1 N1 2.0809(17)
P1 N1 1.6757(17)
P1 C13 1.823(2)
P1 C7 1.827(2)
P1 B1 1.908(3)
P2 N2 1.6513(18)
P2 C19 1.810(2)
P2 C25 1.813(2)
P2 B2 1.912(3)
B1 H1A 0.9600
B1 H1B 0.9600
B1 H1C 0.9600
B2 H2A 0.9600
B2 H2B 0.9600
B2 H2C 0.9600
N1 C1 1.414(2)
N2 C2 1.408(3)
N3 C34 1.451(3)
N3 C33 1.467(3)
N4 C32 1.453(3)
N4 C31 1.457(3)
C1 C6 1.396(3)
C1 C2 1.414(3)
C2 C3 1.390(3)
C3 C4 1.387(3)
C3 H3 0.9300
C4 C5 1.381(3)
C4 H4 0.9300
C5 C6 1.391(3)
C5 H5 0.9300
C6 H6 0.9300
C7 C12 1.391(4)
C7 C8 1.393(3)
C8 C9 1.393(4)
C8 H8 0.9300
C9 C10 1.377(5)
C9 H9 0.9300
C10 C11 1.372(4)
C10 H10 0.9300
C11 C12 1.387(4)
C11 H11 0.9300
C12 H12 0.9300
C13 C18 1.388(3)
C13 C14 1.398(3)
C14 C15 1.389(3)
C14 H14 0.9300
C15 C16 1.379(3)
C15 H15 0.9300
C16 C17 1.388(4)
C16 H16 0.9300
C17 C18 1.388(3)
C17 H17 0.9300
C18 H18 0.9300
C19 C24 1.389(3)
C19 C20 1.391(3)
C20 C21 1.382(3)
C20 H20 0.9300
C21 C22 1.377(4)
C21 H21 0.9300
C22 C23 1.372(3)
C22 H22 0.9300
C23 C24 1.386(3)
C23 H23 0.9300
C24 H24 0.9300
C25 C26 1.387(3)
C25 C30 1.397(3)
C26 C27 1.387(4)
C26 H26 0.9300
C27 C28 1.378(4)
C27 H27 0.9300
C28 C29 1.380(4)
C28 H28 0.9300
C29 C30 1.381(4)
C29 H29 0.9300
C30 H30 0.9300
C31 H31A 0.9600
C31 H31B 0.9600
C31 H31C 0.9600
C32 H32A 0.9600
C32 H32B 0.9600
C32 H32C 0.9600
C33 H33A 0.9600
C33 H33B 0.9600
C33 H33C 0.9600
C34 H34A 0.9600
C34 H34B 0.9600
C34 H34C 0.9600
C35 C36 1.340(5)
C35 C40 1.378(7)
C35 C41 1.483(7)
C36 C37 1.387(5)
C36 H36 0.9300
C37 C38 1.349(6)
C37 H37 0.9300
C38 C39 1.359(10)
C38 H38 0.9300
C39 C40 1.368(10)
C39 H39 0.9300
C40 H40 0.9300
C41 H41A 0.9600
C41 H41B 0.9600
C41 H41C 0.9600

loop_
_geom_torsion_atom_site_label_1
_geom_torsion_atom_site_label_2
_geom_torsion_atom_site_label_3
_geom_torsion_atom_site_label_4
_geom_torsion
C13 P1 N1 C1 -63.18(17)
C7 P1 N1 C1 51.50(17)
B1 P1 N1 C1 173.53(17)
C13 P1 N1 Ti1 123.88(11)
C7 P1 N1 Ti1 -121.45(11)
B1 P1 N1 Ti1 0.58(16)
C19 P2 N2 C2 -50.1(2)
C25 P2 N2 C2 68.2(2)
B2 P2 N2 C2 -171.60(18)
C19 P2 N2 Ti1 133.01(10)
C25 P2 N2 Ti1 -108.74(11)
B2 P2 N2 Ti1 11.48(14)
N4 Ti1 N3 C34 -175.87(18)
N2 Ti1 N3 C34 -12.3(2)
N1 Ti1 N3 C34 72.1(2)
N4 Ti1 N3 C33 -3.9(3)
N2 Ti1 N3 C33 159.7(2)
N1 Ti1 N3 C33 -115.9(3)
N3 Ti1 N4 C32 -151.1(2)
N2 Ti1 N4 C32 45.1(2)
N1 Ti1 N4 C32 -35.7(2)
N3 Ti1 N4 C31 24.9(2)
N2 Ti1 N4 C31 -138.9(2)
N1 Ti1 N4 C31 140.2(2)
P1 N1 C1 C6 7.4(3)
Ti1 N1 C1 C6 -179.29(16)
P1 N1 C1 C2 -173.35(13)
Ti1 N1 C1 C2 -0.1(2)
P2 N2 C2 C3 3.6(3)
Ti1 N2 C2 C3 -179.64(16)
P2 N2 C2 C1 -176.78(14)
Ti1 N2 C2 C1 0.0(2)
C6 C1 C2 C3 -1.0(3)
N1 C1 C2 C3 179.70(18)
C6 C1 C2 N2 179.36(17)
N1 C1 C2 N2 0.1(2)
N2 C2 C3 C4 179.67(19)
C1 C2 C3 C4 0.1(3)
C2 C3 C4 C5 0.9(3)
C3 C4 C5 C6 -0.9(3)
C4 C5 C6 C1 -0.1(3)
N1 C1 C6 C5 -179.80(18)
C2 C1 C6 C5 1.0(3)
N1 P1 C7 C12 -114.2(2)
C13 P1 C7 C12 2.9(2)
B1 P1 C7 C12 120.1(2)
N1 P1 C7 C8 65.63(19)
C13 P1 C7 C8 -177.28(18)
B1 P1 C7 C8 -60.0(2)
C12 C7 C8 C9 0.6(4)
P1 C7 C8 C9 -179.3(2)
C7 C8 C9 C10 -0.7(4)
C8 C9 C10 C11 0.8(5)
C9 C10 C11 C12 -0.8(4)
C10 C11 C12 C7 0.8(4)
C8 C7 C12 C11 -0.6(3)
P1 C7 C12 C11 179.25(19)
N1 P1 C13 C18 -7.3(2)
C7 P1 C13 C18 -122.97(18)
B1 P1 C13 C18 119.6(2)
N1 P1 C13 C14 178.01(16)
C7 P1 C13 C14 62.37(19)
B1 P1 C13 C14 -55.1(2)
C18 C13 C14 C15 1.6(3)
P1 C13 C14 C15 176.42(19)
C13 C14 C15 C16 -1.4(4)
C14 C15 C16 C17 0.1(4)
C15 C16 C17 C18 0.9(3)
C14 C13 C18 C17 -0.5(3)
P1 C13 C18 C17 -175.20(17)
C16 C17 C18 C13 -0.7(3)
N2 P2 C19 C24 118.27(19)
C25 P2 C19 C24 -1.1(2)
B2 P2 C19 C24 -126.6(2)
N2 P2 C19 C20 -60.3(2)
C25 P2 C19 C20 -179.68(18)
B2 P2 C19 C20 54.9(2)
C24 C19 C20 C21 -0.7(4)
P2 C19 C20 C21 177.9(2)
C19 C20 C21 C22 0.6(4)
C20 C21 C22 C23 0.1(4)
C21 C22 C23 C24 -0.6(4)
C22 C23 C24 C19 0.4(4)
C20 C19 C24 C23 0.2(3)
P2 C19 C24 C23 -178.33(19)
N2 P2 C25 C26 -6.2(2)
C19 P2 C25 C26 114.2(2)
B2 P2 C25 C26 -120.1(2)
N2 P2 C25 C30 169.27(19)
C19 P2 C25 C30 -70.3(2)
B2 P2 C25 C30 55.4(2)
C30 C25 C26 C27 0.6(4)
P2 C25 C26 C27 176.1(2)
C25 C26 C27 C28 -0.6(5)
C26 C27 C28 C29 0.7(5)
C27 C28 C29 C30 -0.8(5)
C28 C29 C30 C25 0.9(5)
C26 C25 C30 C29 -0.8(4)
P2 C25 C30 C29 -176.3(2)
C40 C35 C36 C37 -2.9(5)
C41 C35 C36 C37 176.2(3)
C35 C36 C37 C38 2.7(5)
C36 C37 C38 C39 -1.3(6)
C37 C38 C39 C40 0.2(8)
C38 C39 C40 C35 -0.4(8)
C36 C35 C40 C39 1.7(6)
C41 C35 C40 C39 -177.3(4)
